data_7009569
loop_
_publ_author_name
'Bailey, Philip J.'
'Grant, Keith J.'
'Mitchell, Lindsey A.'
'Pace, Stuart'
'Parkin, Andrew'
'Parsons, Simon'

_publ_section_title
;
 Guanidinates as chelating anionic ligands for early, middle and late
 transition metals: syntheses and crystal structures of
 [Ti{\h2-(NPh)2CNEt2}2Cl2], [Ru{\h2-(NPh)2CNHPh}3] and
 [Pt{\h2-(NPh)2CNHPh}2]
;
_journal_issue 12
_journal_name_full 'Journal of the Chemical Society, Dalton Transactions'
_journal_page_first 1887
_journal_paper_doi 10.1039/b001992p
_journal_year 2000
_chemical_formula_sum 'C62 H60 N9 Ru'
_chemical_formula_weight 1032.26
_chemical_name_systematic
; 
 ? 
;
_space_group_IT_number 33
_symmetry_cell_setting orthorhombic
_symmetry_space_group_name_Hall 'P 2c -2n'
_symmetry_space_group_name_H-M 'P n a 21'
_atom_sites_solution_hydrogens geom
_atom_sites_solution_primary direct
_atom_sites_solution_secondary difmap
_audit_creation_method SHELXL
_cell_angle_alpha 90.00
_cell_angle_beta 90.00
_cell_angle_gamma 90.00
_cell_formula_units_Z 4
_cell_length_a 22.248(3)
_cell_length_b 20.648(4)
_cell_length_c 11.784(2)
_cell_measurement_temperature 150(2)
_cell_volume 5413.3(16)
_computing_structure_refinement 'SHELXL-93 (Sheldrick, 1993)'
_computing_structure_solution 'SHELXS-86 (Sheldrick, 1990)'
_diffrn_ambient_temperature 150(2)
_diffrn_measurement_method omega-theta
_diffrn_radiation_monochromator graphite
_diffrn_radiation_source 'fine-focus sealed tube'
_diffrn_radiation_type CuK\a
_diffrn_radiation_wavelength 1.54184
_diffrn_reflns_av_R_equivalents 0.1011
_diffrn_reflns_av_sigmaI/netI 0.0854
_diffrn_reflns_limit_h_max 25
_diffrn_reflns_limit_h_min 0
_diffrn_reflns_limit_k_max 0
_diffrn_reflns_limit_k_min -23
_diffrn_reflns_limit_l_max 13
_diffrn_reflns_limit_l_min 0
_diffrn_reflns_number 5089
_diffrn_reflns_theta_max 60.03
_diffrn_reflns_theta_min 2.92
_exptl_absorpt_coefficient_mu 2.710
_exptl_absorpt_correction_T_max 0.412
_exptl_absorpt_correction_T_min 0.469
_exptl_absorpt_correction_type psi-scan
_exptl_crystal_colour Green
_exptl_crystal_density_diffrn 1.267
_exptl_crystal_description needle
_exptl_crystal_F_000 2156
_exptl_crystal_size_max 0.25
_exptl_crystal_size_mid 0.08
_exptl_crystal_size_min 0.08
_refine_diff_density_max 0.447
_refine_diff_density_min -0.486
_refine_diff_density_rms 0.090
_refine_ls_abs_structure_details 'Flack H D (1983), Acta Cryst. A39, 876-881'
_refine_ls_abs_structure_Flack -0.03(2)
_refine_ls_extinction_method none
_refine_ls_goodness_of_fit_all 1.043
_refine_ls_goodness_of_fit_obs 1.034
_refine_ls_matrix_type full
_refine_ls_number_parameters 644
_refine_ls_number_reflns 4167
_refine_ls_number_restraints 5
_refine_ls_restrained_S_all 1.098
_refine_ls_restrained_S_obs 1.035
_refine_ls_R_factor_all 0.0824
_refine_ls_R_factor_obs 0.0544
_refine_ls_shift/esd_max 0.041
_refine_ls_shift/esd_mean 0.002
_refine_ls_structure_factor_coef Fsqd
_refine_ls_weighting_details 'w=1/[\s^2^(Fo^2^)+(0.0369P)^2^+10.5681P] where P=(Fo^2^+2Fc^2^)/3'
_refine_ls_weighting_scheme calc
_refine_ls_wR_factor_all 0.1358
_refine_ls_wR_factor_obs 0.1096
_reflns_number_observed 3237
_reflns_number_total 4193
_reflns_observed_criterion >2sigma(I)
_cod_data_source_file b001992p.txt
_cod_data_source_block capgwa
_cod_depositor_comments
;
The following automatic conversions were performed:
'_symmetry_cell_setting' value 'Orthorhombic' changed to 'orthorhombic'
according to '/home/saulius/struct/CIF-dictionaries/cif_core.dic'
dictionary named 'cif_core.dic' version 2.4.1 from 2010-06-29.

Automatic conversion script
Id: cif_fix_enum 1527 2010-12-29 10:47:43Z saulius 

The following automatic conversions were performed:

'_exptl_absorpt_correction_type' tag value 'Psi-scans' was replaced
with 'psi-scan' value.

Automatic conversion script
Id: cif_fix_values 1646 2011-03-28 12:23:43Z adriana 

The following automatic conversions were performed:

'_refine_ls_weighting_scheme' value 'calc
w=1/[\s^2^(Fo^2^)+(0.0369P)^2^+10.5681P] where P=(Fo^2^+2Fc^2^)/3'
was changed to 'calc'. New tag '_refine_ls_weighting_details' was
created. The value of the new tag was set to
'w=1/[\s^2^(Fo^2^)+(0.0369P)^2^+10.5681P] where P=(Fo^2^+2Fc^2^)/3'.

Automatic conversion script
Id: cif_fix_values 3143 2015-03-26 13:38:13Z robertas 
;
_cod_original_sg_symbol_H-M Pna2(1)
_cod_database_code 7009569

loop_
_symmetry_equiv_pos_as_xyz
'x, y, z'
'-x, -y, z+1/2'
'-x+1/2, y+1/2, z+1/2'
'x+1/2, -y+1/2, z'

loop_
_atom_site_aniso_label
_atom_site_aniso_U_11
_atom_site_aniso_U_22
_atom_site_aniso_U_33
_atom_site_aniso_U_23
_atom_site_aniso_U_13
_atom_site_aniso_U_12
Ru 0.0217(3) 0.0253(3) 0.0214(3) -0.0008(6) 0.0001(5) 0.0013(3)
C1 0.025(5) 0.028(5) 0.025(5) 0.011(5) 0.002(5) 0.000(4)
N11 0.031(5) 0.032(5) 0.023(6) -0.002(4) -0.004(4) 0.001(4)
N21 0.011(4) 0.025(4) 0.038(5) 0.002(4) 0.001(3) -0.003(4)
N31 0.037(5) 0.022(4) 0.030(5) 0.001(4) 0.002(5) 0.002(4)
C11 0.040(7) 0.024(5) 0.051(7) 0.002(5) -0.013(6) -0.010(5)
C21 0.051(7) 0.037(6) 0.039(7) -0.008(9) 0.012(9) -0.007(5)
C31 0.054(8) 0.066(9) 0.056(12) 0.004(8) -0.010(8) -0.026(7)
C41 0.075(11) 0.040(8) 0.079(12) -0.005(8) -0.026(10) -0.025(8)
C51 0.067(9) 0.029(6) 0.053(8) -0.007(6) -0.011(8) -0.007(7)
C61 0.038(7) 0.037(7) 0.055(8) -0.025(6) -0.013(6) 0.003(6)
C71 0.031(5) 0.040(5) 0.015(7) -0.006(5) 0.003(5) -0.005(4)
C81 0.032(6) 0.029(6) 0.055(8) 0.011(6) -0.001(6) -0.004(5)
C91 0.040(7) 0.037(6) 0.067(10) 0.013(6) -0.001(7) -0.013(6)
C101 0.043(8) 0.045(7) 0.060(10) -0.015(6) 0.010(6) -0.015(6)
C111 0.031(7) 0.041(7) 0.042(7) -0.013(6) 0.003(6) 0.006(5)
C121 0.024(5) 0.019(5) 0.038(6) -0.003(5) 0.005(5) 0.003(4)
C131 0.025(5) 0.027(5) 0.034(8) -0.005(5) -0.008(5) 0.002(4)
C141 0.040(7) 0.025(6) 0.029(6) -0.003(5) -0.008(6) 0.007(5)
C151 0.063(9) 0.024(6) 0.056(9) 0.011(6) -0.011(8) -0.006(6)
C161 0.055(9) 0.030(7) 0.062(10) 0.002(7) -0.016(8) 0.019(6)
C171 0.047(7) 0.043(7) 0.057(11) -0.025(7) -0.021(7) 0.029(6)
C181 0.032(7) 0.045(7) 0.048(8) -0.015(6) -0.001(6) 0.003(5)
C2 0.024(6) 0.040(6) 0.028(6) 0.000(5) -0.007(5) 0.001(5)
N12 0.024(5) 0.032(5) 0.027(5) -0.001(4) -0.001(4) -0.002(4)
N22 0.027(5) 0.030(5) 0.017(4) 0.001(4) -0.002(4) 0.002(4)
N32 0.053(6) 0.022(5) 0.022(5) -0.001(4) -0.001(5) -0.010(4)
C12 0.025(5) 0.041(6) 0.012(4) -0.004(6) 0.007(4) 0.005(5)
C22 0.036(7) 0.046(7) 0.020(5) 0.012(5) -0.001(5) 0.009(6)
C32 0.041(7) 0.051(8) 0.034(7) -0.001(6) -0.005(6) 0.019(6)
C42 0.036(7) 0.086(11) 0.027(7) -0.004(7) -0.008(6) 0.030(7)
C52 0.026(5) 0.051(8) 0.043(7) -0.005(7) 0.001(5) 0.012(6)
C62 0.015(5) 0.039(6) 0.037(6) -0.003(5) -0.003(5) 0.006(5)
C72 0.025(5) 0.021(4) 0.025(6) -0.003(7) 0.003(6) 0.001(4)
C82 0.032(7) 0.031(6) 0.045(8) -0.003(6) 0.005(6) 0.005(5)
C92 0.056(8) 0.029(7) 0.036(7) -0.004(6) -0.012(7) 0.007(6)
C102 0.037(8) 0.035(7) 0.064(10) 0.000(7) -0.009(7) 0.001(6)
C112 0.038(7) 0.028(7) 0.048(9) -0.001(6) 0.004(6) 0.008(6)
C122 0.032(7) 0.035(7) 0.037(8) -0.001(6) 0.008(6) -0.011(6)
C132 0.039(7) 0.040(7) 0.025(6) 0.004(5) -0.004(5) 0.007(5)
C142 0.059(9) 0.044(8) 0.035(7) -0.001(7) -0.017(7) -0.020(7)
C152 0.083(11) 0.042(7) 0.041(11) -0.013(7) -0.014(8) 0.012(7)
C162 0.124(15) 0.047(9) 0.012(7) -0.005(6) -0.006(8) 0.024(10)
C172 0.073(9) 0.042(6) 0.042(8) 0.014(10) 0.022(10) 0.015(6)
C182 0.049(8) 0.034(7) 0.025(7) -0.002(5) 0.001(6) -0.001(6)
C3 0.019(6) 0.032(6) 0.036(7) -0.006(6) 0.005(6) 0.009(5)
N13 0.027(5) 0.029(5) 0.023(7) -0.004(4) 0.001(4) -0.001(4)
N23 0.029(5) 0.036(5) 0.024(4) -0.004(5) -0.010(4) 0.009(4)
N33 0.023(5) 0.031(5) 0.031(5) -0.012(4) 0.000(4) 0.007(4)
C13 0.025(6) 0.037(6) 0.020(6) 0.008(5) 0.002(5) -0.008(6)
C23 0.032(7) 0.020(5) 0.050(7) -0.010(5) 0.000(6) -0.004(5)
C33 0.032(7) 0.038(7) 0.065(10) -0.019(7) 0.000(7) -0.002(5)
C43 0.038(8) 0.059(9) 0.049(9) -0.020(7) 0.004(7) -0.013(7)
C53 0.043(7) 0.074(10) 0.025(6) -0.004(6) 0.009(6) -0.019(7)
C63 0.036(6) 0.046(7) 0.030(6) -0.004(6) 0.002(5) -0.004(6)
C73 0.037(6) 0.026(5) 0.020(5) -0.004(5) 0.003(5) 0.007(5)
C83 0.039(7) 0.038(7) 0.028(6) 0.001(5) -0.001(5) -0.003(5)
C93 0.046(8) 0.054(8) 0.032(7) -0.010(6) 0.017(6) 0.007(6)
C103 0.064(9) 0.031(6) 0.035(8) -0.013(5) 0.014(6) -0.001(6)
C113 0.051(8) 0.026(6) 0.030(7) -0.008(5) -0.008(6) 0.007(5)
C123 0.036(6) 0.034(6) 0.027(6) 0.001(5) 0.000(5) 0.000(5)
C133 0.026(5) 0.034(6) 0.023(5) -0.005(5) -0.003(5) 0.002(5)
C143 0.044(8) 0.041(7) 0.042(8) -0.002(6) 0.005(7) -0.001(6)
C153 0.045(8) 0.058(8) 0.045(8) 0.010(7) -0.003(7) 0.013(7)
C163 0.053(9) 0.060(9) 0.035(7) -0.011(7) -0.010(7) 0.019(7)
C173 0.040(8) 0.077(10) 0.037(8) -0.014(7) -0.018(6) 0.014(7)
C183 0.028(6) 0.037(7) 0.044(7) -0.008(6) 0.007(6) 0.002(5)
C1S 0.083(13) 0.116(16) 0.059(11) 0.016(11) -0.007(10) -0.015(12)
C4S 0.113(20) 0.113(20) 0.117(19) -0.045(16) 0.050(16) -0.022(15)
C5S 0.111(18) 0.090(16) 0.150(24) -0.020(17) -0.011(19) 0.004(14)

loop_
_atom_site_label
_atom_site_type_symbol
_atom_site_fract_x
_atom_site_fract_y
_atom_site_fract_z
_atom_site_U_iso_or_equiv
_atom_site_thermal_displace_type
_atom_site_occupancy
_atom_site_calc_flag
_atom_site_refinement_flags
_atom_site_disorder_group
Ru Ru 0.65850(3) 0.24295(3) 0.74434(10) 0.0228(2) Uani 1 d . .
C1 C 0.5716(5) 0.3165(5) 0.7980(9) 0.026(2) Uani 1 d . .
N11 N 0.6263(4) 0.3366(4) 0.7770(7) 0.029(2) Uani 1 d . .
N21 N 0.5698(3) 0.2519(4) 0.7931(7) 0.025(2) Uani 1 d . .
N31 N 0.5214(4) 0.3522(4) 0.8289(8) 0.030(2) Uani 1 d . .
H31 H 0.5010(4) 0.3373(4) 0.8873(8) 0.035 Uiso 1 calc R .
C11 C 0.6535(6) 0.3963(5) 0.8069(11) 0.038(3) Uani 1 d . .
C21 C 0.7052(5) 0.4128(5) 0.7522(15) 0.043(3) Uani 1 d . .
H21 H 0.7223(5) 0.3842(5) 0.6979(15) 0.051 Uiso 1 calc R .
C31 C 0.7332(7) 0.4722(7) 0.7760(12) 0.059(4) Uani 1 d . .
H31 H 0.7676(7) 0.4847(7) 0.7338(12) 0.071 Uiso 1 calc R .
C41 C 0.7117(7) 0.5121(7) 0.8590(15) 0.065(5) Uani 1 d . .
H41 H 0.7315(7) 0.5516(7) 0.8761(15) 0.077 Uiso 1 calc R .
C51 C 0.6620(7) 0.4946(6) 0.9161(12) 0.050(3) Uani 1 d . .
H51 H 0.6470(7) 0.5225(6) 0.9737(12) 0.060 Uiso 1 calc R .
C61 C 0.6315(6) 0.4361(6) 0.8933(12) 0.043(3) Uani 1 d . .
H61 H 0.5969(6) 0.4241(6) 0.9356(12) 0.052 Uiso 1 calc R .
C71 C 0.5181(5) 0.2139(5) 0.7657(9) 0.028(3) Uani 1 d . .
C81 C 0.5156(5) 0.1506(5) 0.8116(12) 0.039(3) Uani 1 d . .
H81 H 0.5464(5) 0.1357(5) 0.8610(12) 0.046 Uiso 1 calc R .
C91 C 0.4684(6) 0.1113(6) 0.7842(12) 0.048(4) Uani 1 d . .
H91 H 0.4665(6) 0.0686(6) 0.8140(12) 0.058 Uiso 1 calc R .
C101 C 0.4233(6) 0.1337(6) 0.7125(11) 0.050(4) Uani 1 d . .
H101 H 0.3897(6) 0.1067(6) 0.6967(11) 0.060 Uiso 1 calc R .
C111 C 0.4263(5) 0.1948(6) 0.6639(11) 0.038(3) Uani 1 d . .
H111 H 0.3964(5) 0.2087(6) 0.6118(11) 0.046 Uiso 1 calc R .
C121 C 0.4737(4) 0.2352(5) 0.6922(9) 0.027(2) Uani 1 d . .
H121 H 0.4757(4) 0.2776(5) 0.6612(9) 0.032 Uiso 1 calc R .
C131 C 0.4986(5) 0.4091(5) 0.7791(9) 0.029(3) Uani 1 d . .
C141 C 0.5284(6) 0.4400(5) 0.6878(9) 0.031(3) Uani 1 d . .
H141 H 0.5652(6) 0.4237(5) 0.6586(9) 0.038 Uiso 1 calc R .
C151 C 0.5020(7) 0.4947(6) 0.6429(12) 0.048(3) Uani 1 d . .
H151 H 0.5222(7) 0.5160(6) 0.5825(12) 0.057 Uiso 1 calc R .
C161 C 0.4496(6) 0.5201(6) 0.6788(13) 0.049(4) Uani 1 d . .
H161 H 0.4327(6) 0.5573(6) 0.6438(13) 0.059 Uiso 1 calc R .
C171 C 0.4214(6) 0.4898(6) 0.7687(12) 0.049(4) Uani 1 d . .
H171 H 0.3850(6) 0.5076(6) 0.7970(12) 0.059 Uiso 1 calc R .
C181 C 0.4444(5) 0.4341(6) 0.8193(12) 0.042(3) Uani 1 d . .
H181 H 0.4236(5) 0.4135(6) 0.8798(12) 0.050 Uiso 1 calc R .
C2 C 0.6375(5) 0.1563(6) 0.5977(9) 0.031(3) Uani 1 d . .
N12 N 0.6264(4) 0.2182(4) 0.5841(8) 0.028(2) Uani 1 d . .
N22 N 0.6637(4) 0.1466(4) 0.6994(7) 0.024(2) Uani 1 d . .
N32 N 0.6236(4) 0.1054(4) 0.5242(7) 0.032(2) Uani 1 d . .
H32 H 0.6068(4) 0.0706(4) 0.5535(7) 0.039 Uiso 1 calc R .
C12 C 0.5894(5) 0.2503(6) 0.5071(7) 0.026(2) Uani 1 d . .
C22 C 0.5959(5) 0.3177(6) 0.4985(9) 0.034(3) Uani 1 d . .
H22 H 0.6265(5) 0.3385(6) 0.5414(9) 0.041 Uiso 1 calc R .
C32 C 0.5599(5) 0.3542(7) 0.4308(10) 0.042(3) Uani 1 d . .
H32 H 0.5652(5) 0.3998(7) 0.4268(10) 0.051 Uiso 1 calc R .
C42 C 0.5149(6) 0.3237(7) 0.3670(11) 0.050(4) Uani 1 d . .
H42 H 0.4903(6) 0.3487(7) 0.3178(11) 0.060 Uiso 1 calc R .
C52 C 0.5061(5) 0.2581(6) 0.3750(10) 0.040(3) Uani 1 d . .
H52 H 0.4752(5) 0.2381(6) 0.3318(10) 0.048 Uiso 1 calc R .
C62 C 0.5421(4) 0.2204(6) 0.4460(10) 0.030(3) Uani 1 d . .
H62 H 0.5349(4) 0.1752(6) 0.4533(10) 0.036 Uiso 1 calc R .
C72 C 0.6957(4) 0.0913(4) 0.7381(13) 0.024(2) Uani 1 d . .
C82 C 0.6944(5) 0.0793(6) 0.8532(11) 0.036(3) Uani 1 d . .
H82 H 0.6725(5) 0.1073(6) 0.9020(11) 0.043 Uiso 1 calc R .
C92 C 0.7246(6) 0.0272(6) 0.8975(11) 0.040(3) Uani 1 d . .
H92 H 0.7242(6) 0.0195(6) 0.9770(11) 0.048 Uiso 1 calc R .
C102 C 0.7560(6) -0.0144(7) 0.8257(13) 0.045(4) Uani 1 d . .
H102 H 0.7754(6) -0.0515(7) 0.8564(13) 0.054 Uiso 1 calc R .
C112 C 0.7592(6) -0.0026(7) 0.7113(11) 0.038(4) Uani 1 d . .
H112 H 0.7819(6) -0.0301(7) 0.6628(11) 0.045 Uiso 1 calc R .
C122 C 0.7279(6) 0.0516(6) 0.6676(11) 0.035(3) Uani 1 d . .
H122 H 0.7293(6) 0.0605(6) 0.5885(11) 0.042 Uiso 1 calc R .
C132 C 0.6347(5) 0.1058(6) 0.4063(10) 0.035(3) Uani 1 d . .
C142 C 0.6058(6) 0.0597(7) 0.3401(11) 0.046(3) Uani 1 d . .
H142 H 0.5794(6) 0.0295(7) 0.3747(11) 0.055 Uiso 1 calc R .
C152 C 0.6151(7) 0.0575(7) 0.2243(12) 0.055(4) Uani 1 d . .
H152 H 0.5961(7) 0.0254(7) 0.1790(12) 0.066 Uiso 1 calc R .
C162 C 0.6521(8) 0.1019(7) 0.1767(10) 0.061(5) Uani 1 d . .
H162 H 0.6580(8) 0.1008(7) 0.0969(10) 0.073 Uiso 1 calc R .
C172 C 0.6815(6) 0.1487(6) 0.2385(15) 0.053(4) Uani 1 d . .
H172 H 0.7071(6) 0.1795(6) 0.2031(15) 0.063 Uiso 1 calc R .
C182 C 0.6720(6) 0.1490(6) 0.3560(10) 0.036(3) Uani 1 d . .
H182 H 0.6922(6) 0.1801(6) 0.4015(10) 0.044 Uiso 1 calc R .
C3 C 0.7632(5) 0.2517(6) 0.8290(11) 0.029(3) Uani 1 d . .
N13 N 0.7498(4) 0.2482(5) 0.7188(7) 0.026(3) Uani 1 d . .
N23 N 0.7127(4) 0.2525(5) 0.8887(7) 0.030(2) Uani 1 d . .
N33 N 0.8220(4) 0.2558(5) 0.8695(8) 0.028(2) Uani 1 d . .
H33 H 0.8453(4) 0.2851(5) 0.8380(8) 0.034 Uiso 1 calc R .
C13 C 0.7879(5) 0.2242(6) 0.6328(9) 0.027(3) Uani 1 d . .
C23 C 0.8290(5) 0.1752(5) 0.6485(11) 0.034(3) Uani 1 d . .
H23 H 0.8326(5) 0.1559(5) 0.7214(11) 0.041 Uiso 1 calc R .
C33 C 0.8649(6) 0.1534(6) 0.5622(12) 0.045(3) Uani 1 d . .
H33 H 0.8942(6) 0.1208(6) 0.5764(12) 0.054 Uiso 1 calc R .
C43 C 0.8587(6) 0.1787(7) 0.4544(13) 0.049(4) Uani 1 d . .
H43 H 0.8832(6) 0.1634(7) 0.3941(13) 0.059 Uiso 1 calc R .
C53 C 0.8163(6) 0.2266(7) 0.4349(10) 0.047(4) Uani 1 d . .
H53 H 0.8114(6) 0.2439(7) 0.3608(10) 0.057 Uiso 1 calc R .
C63 C 0.7805(5) 0.2496(7) 0.5252(9) 0.037(3) Uani 1 d . .
H63 H 0.7513(5) 0.2824(7) 0.5120(9) 0.045 Uiso 1 calc R .
C73 C 0.7041(5) 0.2773(5) 1.0002(9) 0.028(2) Uani 1 d . .
C83 C 0.6450(5) 0.2695(6) 1.0445(10) 0.035(3) Uani 1 d . .
H83 H 0.6152(5) 0.2477(6) 1.0013(10) 0.042 Uiso 1 calc R .
C93 C 0.6311(6) 0.2943(6) 1.1529(11) 0.044(3) Uani 1 d . .
H93 H 0.5913(6) 0.2909(6) 1.1818(11) 0.053 Uiso 1 calc R .
C103 C 0.6746(6) 0.3229(5) 1.2152(10) 0.043(3) Uani 1 d . .
H103 H 0.6658(6) 0.3382(5) 1.2894(10) 0.052 Uiso 1 calc R .
C113 C 0.7314(6) 0.3299(5) 1.1720(9) 0.036(3) Uani 1 d . .
H113 H 0.7612(6) 0.3503(5) 1.2173(9) 0.043 Uiso 1 calc R .
C123 C 0.7469(5) 0.3084(6) 1.0647(9) 0.032(3) Uani 1 d . .
H123 H 0.7864(5) 0.3150(6) 1.0360(9) 0.038 Uiso 1 calc R .
C133 C 0.8477(5) 0.2176(5) 0.9560(9) 0.028(2) Uani 1 d . .
C143 C 0.8144(6) 0.1678(6) 1.0053(11) 0.043(3) Uani 1 d . .
H143 H 0.7743(6) 0.1593(6) 0.9824(11) 0.051 Uiso 1 calc R .
C153 C 0.8428(6) 0.1304(7) 1.0911(11) 0.049(3) Uani 1 d . .
H153 H 0.8210(6) 0.0963(7) 1.1262(11) 0.059 Uiso 1 calc R .
C163 C 0.9005(6) 0.1420(7) 1.1246(11) 0.049(4) Uani 1 d . .
H163 H 0.9185(6) 0.1162(7) 1.1821(11) 0.059 Uiso 1 calc R .
C173 C 0.9327(6) 0.1916(7) 1.0740(11) 0.051(4) Uani 1 d . .
H173 H 0.9729(6) 0.2000(7) 1.0966(11) 0.061 Uiso 1 calc R .
C183 C 0.9054(5) 0.2299(6) 0.9887(11) 0.036(3) Uani 1 d . .
H183 H 0.9273(5) 0.2641(6) 0.9542(11) 0.044 Uiso 1 calc R .
C1S C 0.5590(8) -0.0323(10) 0.9478(14) 0.086(6) Uani 1 d . .
H1SA H 0.5489(8) -0.0492(10) 1.0231(14) 0.129 Uiso 0.60 calc PR 1
H1SB H 0.5268(8) -0.0035(10) 0.9217(14) 0.129 Uiso 0.60 calc PR 1
H1SC H 0.5968(8) -0.0080(10) 0.9521(14) 0.129 Uiso 0.60 calc PR 1
H1TA H 0.5249(8) -0.0031(10) 0.9608(14) 0.129 Uiso 0.40 calc PR 2
H1TB H 0.5957(8) -0.0125(10) 0.9779(14) 0.129 Uiso 0.40 calc PR 2
H1TC H 0.5517(8) -0.0735(10) 0.9865(14) 0.129 Uiso 0.40 calc PR 2
C2S C 0.5664(21) -0.0917(21) 0.8596(29) 0.122(9) Uiso 0.60 d PD 1
H2SA H 0.5992(21) -0.1213(21) 0.8830(29) 0.147 Uiso 0.60 calc PR 1
H2SB H 0.5286(21) -0.1167(21) 0.8522(29) 0.147 Uiso 0.60 calc PR 1
C3S C 0.5800(18) -0.0607(15) 0.7630(27) 0.122(9) Uiso 0.60 d PD 1
H3SA H 0.6176(18) -0.0357(15) 0.7727(27) 0.147 Uiso 0.60 calc PR 1
H3SB H 0.5474(18) -0.0302(15) 0.7428(27) 0.147 Uiso 0.60 calc PR 1
C2T C 0.5661(30) -0.0440(29) 0.8223(40) 0.122(9) Uiso 0.40 d PD 2
H2TA H 0.5276(30) -0.0622(29) 0.7953(40) 0.147 Uiso 0.40 calc PR 2
H2TB H 0.5703(30) -0.0009(29) 0.7863(40) 0.147 Uiso 0.40 calc PR 2
C3T C 0.6098(20) -0.0815(20) 0.7788(25) 0.122(9) Uiso 0.40 d PD 2
H3TA H 0.6204(20) -0.1159(20) 0.8337(25) 0.147 Uiso 0.40 calc PR 2
H3TB H 0.6461(20) -0.0550(20) 0.7646(25) 0.147 Uiso 0.40 calc PR 2
C4S C 0.5881(11) -0.1123(12) 0.6663(21) 0.115(9) Uani 1 d D .
H4SA H 0.6148(11) -0.1472(12) 0.6943(21) 0.137 Uiso 0.60 calc PR 1
H4SB H 0.5485(11) -0.1320(12) 0.6495(21) 0.137 Uiso 0.60 calc PR 1
H4TA H 0.5973(11) -0.1592(12) 0.6691(21) 0.137 Uiso 0.40 calc PR 2
H4TB H 0.5438(11) -0.1080(12) 0.6627(21) 0.137 Uiso 0.40 calc PR 2
C5S C 0.6124(10) -0.0870(11) 0.5642(22) 0.117(8) Uani 1 d D .
H5SA H 0.6158(10) -0.1218(11) 0.5079(22) 0.176 Uiso 0.60 calc PR 1
H5SB H 0.6523(10) -0.0688(11) 0.5792(22) 0.176 Uiso 0.60 calc PR 1
H5SC H 0.5859(10) -0.0530(11) 0.5349(22) 0.176 Uiso 0.60 calc PR 1
H5TC H 0.5948(10) -0.1097(11) 0.4992(22) 0.176 Uiso 0.40 calc PR 2
H5TD H 0.6561(10) -0.0931(11) 0.5640(22) 0.176 Uiso 0.40 calc PR 2
H5TA H 0.6032(10) -0.0407(11) 0.5589(22) 0.176 Uiso 0.40 calc PR 2

loop_
_atom_type_symbol
_atom_type_description
_atom_type_scat_dispersion_real
_atom_type_scat_dispersion_imag
_atom_type_scat_source
C C 0.0181 0.0091 'International Tables Vol C Tables 4.2.6.8 and 6.1.1.4'
H H 0.0000 0.0000 'International Tables Vol C Tables 4.2.6.8 and 6.1.1.4'
N N 0.0311 0.0180 'International Tables Vol C Tables 4.2.6.8 and 6.1.1.4'
Ru Ru 0.0552 3.2960 'International Tables Vol C Tables 4.2.6.8 and 6.1.1.4'

loop_
_geom_angle_atom_site_label_1
_geom_angle_atom_site_label_2
_geom_angle_atom_site_label_3
_geom_angle
_geom_angle_site_symmetry_1
_geom_angle_site_symmetry_3
_geom_angle_publ_flag
N13 Ru N22 87.6(4) . . ?
N13 Ru N21 168.7(3) . . ?
N22 Ru N21 102.2(4) . . ?
N13 Ru N12 102.6(3) . . ?
N22 Ru N12 63.3(3) . . ?
N21 Ru N12 86.9(3) . . ?
N13 Ru N23 62.9(3) . . ?
N22 Ru N23 105.5(4) . . ?
N21 Ru N23 108.4(3) . . ?
N12 Ru N23 163.1(3) . . ?
N13 Ru N11 108.4(4) . . ?
N22 Ru N11 162.9(4) . . ?
N21 Ru N11 62.6(3) . . ?
N12 Ru N11 106.0(3) . . ?
N23 Ru N11 87.8(3) . . ?
N13 Ru C2 96.9(3) . . ?
N22 Ru C2 32.1(3) . . ?
N21 Ru C2 94.4(3) . . ?
N12 Ru C2 31.2(3) . . ?
N23 Ru C2 136.6(4) . . ?
N11 Ru C2 135.6(3) . . ?
N13 Ru C1 139.3(4) . . ?
N22 Ru C1 133.1(3) . . ?
N21 Ru C1 31.6(3) . . ?
N12 Ru C1 96.4(4) . . ?
N23 Ru C1 100.4(3) . . ?
N11 Ru C1 31.0(3) . . ?
C2 Ru C1 116.9(3) . . ?
N13 Ru C3 31.6(4) . . ?
N22 Ru C3 96.8(4) . . ?
N21 Ru C3 139.6(3) . . ?
N12 Ru C3 133.5(4) . . ?
N23 Ru C3 31.4(4) . . ?
N11 Ru C3 100.1(4) . . ?
C2 Ru C3 119.2(4) . . ?
C1 Ru C3 123.9(4) . . ?
N11 C1 N21 109.7(9) . . ?
N11 C1 N31 128.9(10) . . ?
N21 C1 N31 121.2(9) . . ?
N11 C1 Ru 55.6(5) . . ?
N21 C1 Ru 54.2(5) . . ?
N31 C1 Ru 175.4(7) . . ?
C1 N11 C11 128.8(10) . . ?
C1 N11 Ru 93.4(6) . . ?
C11 N11 Ru 134.5(7) . . ?
C1 N21 C71 125.6(9) . . ?
C1 N21 Ru 94.2(6) . . ?
C71 N21 Ru 131.1(7) . . ?
C1 N31 C131 128.6(9) . . ?
C21 C11 C61 119.6(11) . . ?
C21 C11 N11 117.5(11) . . ?
C61 C11 N11 122.9(11) . . ?
C11 C21 C31 119.9(13) . . ?
C41 C31 C21 121.0(14) . . ?
C51 C41 C31 119.0(13) . . ?
C41 C51 C61 122.1(13) . . ?
C11 C61 C51 118.3(13) . . ?
C121 C71 C81 120.3(10) . . ?
C121 C71 N21 122.7(10) . . ?
C81 C71 N21 116.8(10) . . ?
C91 C81 C71 119.2(11) . . ?
C81 C91 C101 120.0(12) . . ?
C111 C101 C91 121.2(12) . . ?
C121 C111 C101 119.1(12) . . ?
C111 C121 C71 120.1(10) . . ?
C181 C131 N31 118.6(11) . . ?
C181 C131 C141 119.7(11) . . ?
N31 C131 C141 121.6(10) . . ?
C151 C141 C131 117.5(12) . . ?
C161 C151 C141 124.6(14) . . ?
C151 C161 C171 117.3(12) . . ?
C161 C171 C181 122.3(12) . . ?
C171 C181 C131 118.6(13) . . ?
N12 C2 N22 109.5(10) . . ?
N12 C2 N32 128.0(10) . . ?
N22 C2 N32 122.4(10) . . ?
N12 C2 Ru 55.2(6) . . ?
N22 C2 Ru 54.4(5) . . ?
N32 C2 Ru 175.1(8) . . ?
C2 N12 C12 130.9(10) . . ?
C2 N12 Ru 93.6(7) . . ?
C12 N12 Ru 132.6(7) . . ?
C2 N22 C72 128.3(10) . . ?
C2 N22 Ru 93.5(7) . . ?
C72 N22 Ru 136.2(7) . . ?
C2 N32 C132 124.6(10) . . ?
N12 C12 C22 117.3(10) . . ?
N12 C12 C62 124.3(11) . . ?
C22 C12 C62 118.2(10) . . ?
C32 C22 C12 122.2(12) . . ?
C22 C32 C42 119.1(13) . . ?
C52 C42 C32 120.5(12) . . ?
C42 C52 C62 120.7(12) . . ?
C52 C62 C12 119.2(11) . . ?
C122 C72 C82 120.1(12) . . ?
C122 C72 N22 123.2(13) . . ?
C82 C72 N22 116.6(10) . . ?
C92 C82 C72 120.3(12) . . ?
C82 C92 C102 119.9(13) . . ?
C112 C102 C92 120.9(15) . . ?
C102 C112 C122 118.2(14) . . ?
C72 C122 C112 120.6(12) . . ?
C182 C132 C142 119.3(12) . . ?
C182 C132 N32 122.8(11) . . ?
C142 C132 N32 117.9(12) . . ?
C152 C142 C132 120.6(14) . . ?
C162 C152 C142 118.5(14) . . ?
C152 C162 C172 123.1(12) . . ?
C162 C172 C182 117.1(13) . . ?
C132 C182 C172 121.4(13) . . ?
N23 C3 N13 109.1(10) . . ?
N23 C3 N33 127.8(11) . . ?
N13 C3 N33 123.1(11) . . ?
N23 C3 Ru 55.4(6) . . ?
N13 C3 Ru 53.7(6) . . ?
N33 C3 Ru 176.8(9) . . ?
C3 N13 C13 125.6(11) . . ?
C3 N13 Ru 94.7(7) . . ?
C13 N13 Ru 132.9(7) . . ?
C3 N23 C73 127.5(10) . . ?
C3 N23 Ru 93.2(7) . . ?
C73 N23 Ru 134.9(7) . . ?
C3 N33 C133 126.4(11) . . ?
C23 C13 C63 118.8(12) . . ?
C23 C13 N13 124.1(10) . . ?
C63 C13 N13 116.9(11) . . ?
C33 C23 C13 122.0(12) . . ?
C23 C33 C43 120.0(13) . . ?
C33 C43 C53 119.5(13) . . ?
C43 C53 C63 120.0(13) . . ?
C13 C63 C53 119.7(12) . . ?
C123 C73 N23 125.8(10) . . ?
C123 C73 C83 119.2(10) . . ?
N23 C73 C83 115.0(10) . . ?
C93 C83 C73 119.7(12) . . ?
C103 C93 C83 119.5(12) . . ?
C93 C103 C113 120.3(11) . . ?
C103 C113 C123 122.4(12) . . ?
C73 C123 C113 118.8(11) . . ?
C183 C133 C143 121.3(11) . . ?
C183 C133 N33 118.8(10) . . ?
C143 C133 N33 119.9(11) . . ?
C133 C143 C153 117.5(13) . . ?
C163 C153 C143 121.9(14) . . ?
C153 C163 C173 119.4(13) . . ?
C163 C173 C183 119.9(12) . . ?
C133 C183 C173 120.0(12) . . ?
C3S C2S C1S 101.9(31) . . ?
C2S C3S C4S 108.5(27) . . ?
C3T C2T C1S 122.9(40) . . ?
C2T C3T C4S 109.8(29) . . ?
C5S C4S C3T 117.1(22) . . ?
C5S C4S C3S 114.1(21) . . ?

loop_
_geom_bond_atom_site_label_1
_geom_bond_atom_site_label_2
_geom_bond_distance
_geom_bond_site_symmetry_2
_geom_bond_publ_flag
Ru N13 2.055(9) . ?
Ru N22 2.061(9) . ?
Ru N21 2.064(7) . ?
Ru N12 2.082(9) . ?
Ru N23 2.095(8) . ?
Ru N11 2.099(8) . ?
Ru C2 2.531(11) . ?
Ru C1 2.538(10) . ?
Ru C3 2.541(12) . ?
C1 N11 1.309(13) . ?
C1 N21 1.335(13) . ?
C1 N31 1.387(13) . ?
N11 C11 1.417(13) . ?
N21 C71 1.430(12) . ?
N31 C131 1.408(13) . ?
C11 C21 1.36(2) . ?
C11 C61 1.40(2) . ?
C21 C31 1.40(2) . ?
C31 C41 1.37(2) . ?
C41 C51 1.34(2) . ?
C51 C61 1.41(2) . ?
C71 C121 1.385(15) . ?
C71 C81 1.415(15) . ?
C81 C91 1.37(2) . ?
C91 C101 1.39(2) . ?
C101 C111 1.39(2) . ?
C111 C121 1.38(2) . ?
C131 C181 1.39(2) . ?
C131 C141 1.42(2) . ?
C141 C151 1.38(2) . ?
C151 C161 1.35(2) . ?
C161 C171 1.38(2) . ?
C171 C181 1.39(2) . ?
C2 N12 1.313(14) . ?
C2 N22 1.347(13) . ?
C2 N32 1.396(14) . ?
N12 C12 1.393(14) . ?
N22 C72 1.422(13) . ?
N32 C132 1.412(15) . ?
C12 C22 1.40(2) . ?
C12 C62 1.418(15) . ?
C22 C32 1.36(2) . ?
C32 C42 1.40(2) . ?
C42 C52 1.37(2) . ?
C52 C62 1.39(2) . ?
C72 C122 1.37(2) . ?
C72 C82 1.38(2) . ?
C82 C92 1.37(2) . ?
C92 C102 1.39(2) . ?
C102 C112 1.37(2) . ?
C112 C122 1.42(2) . ?
C132 C182 1.35(2) . ?
C132 C142 1.39(2) . ?
C142 C152 1.38(2) . ?
C152 C162 1.35(2) . ?
C162 C172 1.37(2) . ?
C172 C182 1.40(2) . ?
C3 N23 1.325(14) . ?
C3 N13 1.33(2) . ?
C3 N33 1.394(14) . ?
N13 C13 1.412(14) . ?
N23 C73 1.422(13) . ?
N33 C133 1.410(14) . ?
C13 C23 1.38(2) . ?
C13 C63 1.38(2) . ?
C23 C33 1.37(2) . ?
C33 C43 1.38(2) . ?
C43 C53 1.38(2) . ?
C53 C63 1.41(2) . ?
C73 C123 1.38(2) . ?
C73 C83 1.42(2) . ?
C83 C93 1.41(2) . ?
C93 C103 1.35(2) . ?
C103 C113 1.37(2) . ?
C113 C123 1.38(2) . ?
C133 C183 1.37(2) . ?
C133 C143 1.39(2) . ?
C143 C153 1.42(2) . ?
C153 C163 1.36(2) . ?
C163 C173 1.38(2) . ?
C173 C183 1.41(2) . ?
C1S C2T 1.51(4) . ?
C1S C2S 1.62(4) . ?
C2S C3S 1.34(4) . ?
C3S C4S 1.57(3) . ?
C2T C3T 1.34(4) . ?
C3T C4S 1.55(3) . ?
C4S C5S 1.42(3) . ?
